data_7010932
loop_
_publ_author_name
'Peter C. Junk'
'Brian J. McCool'
'Boujemaa Moubaraki'
'Keith S. Murray'
'Leone Spiccia'
'John D. Cashion'
'Jonathan W. Steed'

_publ_section_title
;
 Utilization of crown ethers to stabilize the dinuclear \m-oxo bridged
 iron(III) aqua ion, [(H2O)5Fe(\m-O)Fe(OH2)5]4+
;
_journal_issue 6
_journal_name_full 'J. Chem. Soc., Dalton Trans.'
_journal_page_first 1024
_journal_page_last 1029
_journal_paper_doi 10.1039/b105691n
_journal_year 2002
_chemical_formula_sum 'C12 H34 Fe N2 O17.5'
_chemical_formula_weight 542.26
_chemical_name_systematic
;
?
;
_space_group_IT_number 15
_symmetry_space_group_name_Hall '-C 2yc'
_symmetry_space_group_name_H-M 'C 1 2/c 1'
_atom_sites_solution_hydrogens geom
_atom_sites_solution_primary direct
_atom_sites_solution_secondary difmap
_audit_creation_method SHELXL-97
_cell_angle_alpha 90.00
_cell_angle_beta 111.02(3)
_cell_angle_gamma 90.00
_cell_formula_units_Z 8
_cell_length_a 22.863(5)
_cell_length_b 10.993(2)
_cell_length_c 20.758(4)
_cell_measurement_temperature 296(2)
_cell_volume 4870.0(19)
_computing_structure_refinement 'SHELXL-97 (Sheldrick, 1997)'
_computing_structure_solution 'SHELXS-97 (Sheldrick, 1990)'
_diffrn_ambient_temperature 296(2)
_diffrn_measured_fraction_theta_full 1.000
_diffrn_measured_fraction_theta_max 1.000
_diffrn_radiation_monochromator graphite
_diffrn_radiation_source 'fine-focus sealed tube'
_diffrn_radiation_type MoK\a
_diffrn_radiation_wavelength 0.71073
_diffrn_reflns_av_R_equivalents 0.0620
_diffrn_reflns_av_sigmaI/netI 0.1647
_diffrn_reflns_limit_h_max 27
_diffrn_reflns_limit_h_min 0
_diffrn_reflns_limit_k_max 13
_diffrn_reflns_limit_k_min 0
_diffrn_reflns_limit_l_max 23
_diffrn_reflns_limit_l_min -24
_diffrn_reflns_number 4383
_diffrn_reflns_theta_full 24.98
_diffrn_reflns_theta_max 24.98
_diffrn_reflns_theta_min 1.91
_exptl_absorpt_coefficient_mu 0.699
_exptl_absorpt_correction_T_max 0.8501
_exptl_absorpt_correction_T_min 0.8072
_exptl_crystal_density_diffrn 1.479
_exptl_crystal_density_method 'not measured'
_exptl_crystal_F_000 2288
_exptl_crystal_size_max 0.32
_exptl_crystal_size_mid 0.24
_exptl_crystal_size_min 0.24
_refine_diff_density_max 0.430
_refine_diff_density_min -0.511
_refine_diff_density_rms 0.096
_refine_ls_extinction_method none
_refine_ls_goodness_of_fit_ref 0.993
_refine_ls_hydrogen_treatment mixed
_refine_ls_matrix_type full
_refine_ls_number_parameters 324
_refine_ls_number_reflns 4268
_refine_ls_number_restraints 15
_refine_ls_restrained_S_all 0.991
_refine_ls_R_factor_all 0.1855
_refine_ls_R_factor_gt 0.0646
_refine_ls_shift/su_max 0.007
_refine_ls_shift/su_mean 0.000
_refine_ls_structure_factor_coef Fsqd
_refine_ls_weighting_details 'calc w=1/[\s^2^(Fo^2^)+(0.0612P)^2^+0.0000P] where P=(Fo^2^+2Fc^2^)/3'
_refine_ls_weighting_scheme calc
_refine_ls_wR_factor_gt 0.1210
_refine_ls_wR_factor_ref 0.1534
_reflns_number_gt 2175
_reflns_number_total 4268
_reflns_threshold_expression >2sigma(I)
_cod_data_source_file b105691n.txt
_cod_data_source_block c:\junkie\papers\feofe\feno\feno
_cod_original_cell_volume 4870.0(17)
_cod_original_formula_sum 'C12 H34 Fe N2 O17.50'
_cod_database_code 7010932

loop_
_symmetry_equiv_pos_as_xyz
'x, y, z'
'-x, y, -z+1/2'
'x+1/2, y+1/2, z'
'-x+1/2, y+1/2, -z+1/2'
'-x, -y, -z'
'x, -y, z-1/2'
'-x+1/2, -y+1/2, -z'
'x+1/2, -y+1/2, z-1/2'

loop_
_atom_site_label
_atom_site_type_symbol
_atom_site_fract_x
_atom_site_fract_y
_atom_site_fract_z
_atom_site_U_iso_or_equiv
_atom_site_adp_type
_atom_site_occupancy
_atom_site_symmetry_multiplicity
_atom_site_calc_flag
_atom_site_refinement_flags
_atom_site_disorder_assembly
_atom_site_disorder_group
O3A O 0.3549(3) 0.6353(5) 0.8040(3) 0.0827(19) Uani 1 1 d . . .
O2A O 0.3158(2) 0.6494(5) 0.6940(2) 0.0652(15) Uani 1 1 d . . .
O1A O 0.3970(3) 0.7478(6) 0.7519(3) 0.122(3) Uani 1 1 d . . .
O2B O 0.5924(3) 0.3390(6) 0.5754(3) 0.095(2) Uani 1 1 d . . .
N1A N 0.3539(3) 0.6774(5) 0.7497(3) 0.0407(14) Uani 1 1 d . . .
C11C C 0.2791(3) -0.0999(6) 0.4708(3) 0.0479(19) Uani 1 1 d . . .
H11A H 0.2423 -0.1492 0.4480 0.057 Uiso 1 1 calc R . .
H11B H 0.3149 -0.1420 0.4668 0.057 Uiso 1 1 calc R . .
C2C C 0.3788(4) 0.2804(7) 0.4661(3) 0.057(2) Uani 1 1 d . . .
H2C1 H 0.4167 0.2327 0.4759 0.068 Uiso 1 1 calc R . .
H2C2 H 0.3808 0.3487 0.4373 0.068 Uiso 1 1 calc R . .
C1C C 0.3230(3) 0.2040(6) 0.4290(3) 0.0522(19) Uani 1 1 d . . .
H1C1 H 0.2851 0.2473 0.4258 0.063 Uiso 1 1 calc R . .
H1C2 H 0.3214 0.1875 0.3825 0.063 Uiso 1 1 calc R . .
N1B N 0.5660(3) 0.2718(6) 0.5276(3) 0.0480(15) Uani 1 1 d . . .
O3B O 0.5543(3) 0.3042(5) 0.4672(3) 0.089(2) Uani 1 1 d . . .
C12C C 0.2716(3) 0.0204(6) 0.4337(3) 0.0514(19) Uani 1 1 d . . .
H12A H 0.2652 0.0067 0.3855 0.062 Uiso 1 1 calc R . .
H12B H 0.2352 0.0628 0.4361 0.062 Uiso 1 1 calc R . .
O1B O 0.5473(3) 0.1689(4) 0.5376(2) 0.0649(16) Uani 1 1 d . . .
O1C O 0.3263(2) 0.0921(4) 0.4651(2) 0.0436(12) Uani 1 1 d . . .
C8C C 0.2995(4) 0.0425(7) 0.7368(4) 0.057(2) Uani 1 1 d . . .
H8C1 H 0.3367 -0.0045 0.7615 0.069 Uiso 1 1 calc R . .
H8C2 H 0.2643 0.0069 0.7457 0.069 Uiso 1 1 calc R . .
C4C C 0.4174(3) 0.4490(6) 0.6266(4) 0.0497(19) Uani 1 1 d . . .
H4C1 H 0.4492 0.5099 0.6479 0.060 Uiso 1 1 calc R . .
H4C2 H 0.3766 0.4878 0.6133 0.060 Uiso 1 1 calc R . .
C6C C 0.3641(3) 0.3480(6) 0.7513(4) 0.0479(19) Uani 1 1 d . . .
H6C1 H 0.3643 0.3781 0.7953 0.057 Uiso 1 1 calc R . .
H6C2 H 0.3269 0.3790 0.7153 0.057 Uiso 1 1 calc R . .
C5C C 0.4203(3) 0.3898(6) 0.7397(4) 0.0513(19) Uani 1 1 d . . .
H5C1 H 0.4226 0.4778 0.7432 0.062 Uiso 1 1 calc R . .
H5C2 H 0.4570 0.3570 0.7756 0.062 Uiso 1 1 calc R . .
C3C C 0.4265(3) 0.3983(6) 0.5645(3) 0.0488(19) Uani 1 1 d . . .
H3C1 H 0.4300 0.4639 0.5348 0.059 Uiso 1 1 calc R . .
H3C2 H 0.4648 0.3510 0.5782 0.059 Uiso 1 1 calc R . .
C9C C 0.2454(3) -0.0525(6) 0.6296(4) 0.0502(19) Uani 1 1 d . . .
H9C1 H 0.2061 -0.0410 0.6367 0.060 Uiso 1 1 calc R . .
H9C2 H 0.2622 -0.1313 0.6483 0.060 Uiso 1 1 calc R . .
C7C C 0.3084(3) 0.1716(7) 0.7611(3) 0.0513(19) Uani 1 1 d . . .
H7C1 H 0.2719 0.2196 0.7351 0.062 Uiso 1 1 calc R . .
H7C2 H 0.3137 0.1755 0.8095 0.062 Uiso 1 1 calc R . .
C10C C 0.2343(3) -0.0492(6) 0.5552(3) 0.0460(18) Uani 1 1 d . . .
H10A H 0.1987 -0.1005 0.5307 0.055 Uiso 1 1 calc R . .
H10B H 0.2243 0.0333 0.5383 0.055 Uiso 1 1 calc R . .
O3C O 0.4215(2) 0.3544(4) 0.6740(2) 0.0500(13) Uani 1 1 d . . .
O5C O 0.2880(2) 0.0398(4) 0.6646(2) 0.0539(13) Uani 1 1 d . . .
O1W O 0.5211(2) -0.1558(4) 0.6362(2) 0.0422(12) Uani 1 1 d D . .
O2C O 0.3745(2) 0.3234(4) 0.5285(2) 0.0459(12) Uani 1 1 d . . .
O1Y O 0.5302(2) 0.1150(4) 0.6554(2) 0.0389(11) Uani 1 1 d D . .
O6C O 0.28753(19) -0.0901(4) 0.5420(2) 0.0391(11) Uani 1 1 d . . .
O1X O 0.39917(19) -0.1445(4) 0.6414(2) 0.0389(11) Uani 1 1 d D . .
O1 O 0.5000 -0.0339(5) 0.7500 0.0346(14) Uani 1 2 d S . .
O1V O 0.4009(2) 0.1091(4) 0.6448(2) 0.0372(11) Uani 1 1 d D . .
O1Z O 0.43845(18) -0.0013(4) 0.54996(18) 0.0338(10) Uani 1 1 d D . .
O4C O 0.36298(19) 0.2188(4) 0.7510(2) 0.0388(11) Uani 1 1 d . . .
Fe1 Fe 0.46932(4) -0.02003(7) 0.65844(4) 0.0268(2) Uani 1 1 d . . .
H1ZB H 0.3975(16) 0.037(5) 0.523(3) 0.080 Uiso 1 1 d D . .
H1ZA H 0.449(3) -0.061(5) 0.520(2) 0.080 Uiso 1 1 d D . .
H1XB H 0.3580(13) -0.130(6) 0.604(2) 0.080 Uiso 1 1 d D . .
H1YA H 0.537(3) 0.128(6) 0.6108(13) 0.080 Uiso 1 1 d D . .
H1YB H 0.5675(18) 0.148(6) 0.6934(18) 0.080 Uiso 1 1 d D . .
H1VA H 0.3608(17) 0.095(5) 0.652(3) 0.080 Uiso 1 1 d D . .
H1WA H 0.543(2) -0.221(4) 0.670(3) 0.080 Uiso 1 1 d D . .
H1WB H 0.551(2) -0.122(5) 0.616(3) 0.080 Uiso 1 1 d D . .
H1XA H 0.392(2) -0.188(6) 0.680(2) 0.080 Uiso 1 1 d D . .
H1VB H 0.406(3) 0.1980(15) 0.639(3) 0.080 Uiso 1 1 d D . .

loop_
_atom_site_aniso_label
_atom_site_aniso_U_11
_atom_site_aniso_U_22
_atom_site_aniso_U_33
_atom_site_aniso_U_23
_atom_site_aniso_U_13
_atom_site_aniso_U_12
O3A 0.110(5) 0.094(5) 0.050(3) 0.005(3) 0.036(3) -0.030(4)
O2A 0.056(3) 0.072(4) 0.052(3) -0.019(3) 0.001(3) -0.022(3)
O1A 0.128(6) 0.158(6) 0.041(3) 0.027(4) -0.016(3) -0.114(5)
O2B 0.116(5) 0.100(5) 0.060(4) -0.035(4) 0.020(4) -0.057(4)
N1A 0.039(4) 0.032(3) 0.046(4) -0.002(3) 0.009(3) -0.005(3)
C11C 0.050(5) 0.044(4) 0.038(4) -0.011(3) 0.002(3) -0.010(4)
C2C 0.075(6) 0.044(5) 0.046(4) 0.013(4) 0.016(4) -0.003(4)
C1C 0.067(5) 0.042(4) 0.039(4) 0.015(3) 0.007(4) -0.003(4)
N1B 0.057(4) 0.048(4) 0.044(4) -0.011(3) 0.023(3) -0.011(3)
O3B 0.167(6) 0.050(3) 0.050(4) -0.003(3) 0.040(4) -0.036(4)
C12C 0.049(4) 0.053(4) 0.035(4) 0.002(4) -0.005(3) 0.001(4)
O1B 0.117(5) 0.041(3) 0.052(3) -0.006(3) 0.050(3) -0.010(3)
O1C 0.045(3) 0.038(3) 0.033(2) 0.006(2) -0.004(2) -0.002(2)
C8C 0.061(5) 0.060(5) 0.057(5) 0.003(4) 0.028(4) -0.012(4)
C4C 0.050(5) 0.027(4) 0.062(5) 0.000(3) 0.008(4) -0.004(3)
C6C 0.052(5) 0.049(5) 0.043(4) -0.006(4) 0.017(4) 0.009(4)
C5C 0.050(5) 0.038(4) 0.067(5) -0.012(4) 0.022(4) -0.004(4)
C3C 0.062(5) 0.038(4) 0.047(4) 0.009(3) 0.019(4) -0.010(4)
C9C 0.037(4) 0.044(5) 0.068(5) -0.006(4) 0.016(4) -0.010(3)
C7C 0.042(4) 0.074(6) 0.046(4) -0.006(4) 0.026(4) 0.000(4)
C10C 0.038(4) 0.048(5) 0.044(4) 0.000(3) 0.005(3) 0.004(3)
O3C 0.078(4) 0.032(3) 0.052(3) -0.007(2) 0.038(3) -0.001(2)
O5C 0.063(3) 0.057(3) 0.050(3) -0.011(3) 0.031(3) -0.019(3)
O1W 0.042(3) 0.046(3) 0.037(3) 0.004(2) 0.013(2) 0.015(2)
O2C 0.048(3) 0.040(3) 0.047(3) -0.002(2) 0.015(2) -0.006(2)
O1Y 0.041(3) 0.045(3) 0.028(2) -0.002(2) 0.010(2) -0.014(2)
O6C 0.031(2) 0.043(3) 0.037(2) 0.003(2) 0.004(2) 0.002(2)
O1X 0.037(3) 0.038(3) 0.033(3) 0.005(2) 0.002(2) -0.010(2)
O1 0.045(4) 0.033(3) 0.023(3) 0.000 0.009(3) 0.000
O1V 0.036(3) 0.028(2) 0.051(3) 0.003(2) 0.021(2) 0.005(2)
O1Z 0.034(2) 0.036(3) 0.025(2) 0.0086(19) 0.0042(17) 0.008(2)
O4C 0.032(3) 0.042(3) 0.043(3) -0.001(2) 0.014(2) 0.007(2)
Fe1 0.0290(4) 0.0277(4) 0.0218(4) 0.0001(4) 0.0069(3) 0.0005(5)

loop_
_atom_type_symbol
_atom_type_description
_atom_type_scat_dispersion_real
_atom_type_scat_dispersion_imag
_atom_type_scat_source
C C 0.0033 0.0016 'International Tables Vol C Tables 4.2.6.8 and 6.1.1.4'
H H 0.0000 0.0000 'International Tables Vol C Tables 4.2.6.8 and 6.1.1.4'
O O 0.0106 0.0060 'International Tables Vol C Tables 4.2.6.8 and 6.1.1.4'
Fe Fe 0.3463 0.8444 'International Tables Vol C Tables 4.2.6.8 and 6.1.1.4'
N N 0.0061 0.0033 'International Tables Vol C Tables 4.2.6.8 and 6.1.1.4'

loop_
_geom_angle_atom_site_label_1
_geom_angle_atom_site_label_2
_geom_angle_atom_site_label_3
_geom_angle
_geom_angle_site_symmetry_1
_geom_angle_site_symmetry_3
_geom_angle_publ_flag
O3A N1A O2A 123.8(6) . . ?
O3A N1A O1A 117.1(6) . . ?
O2A N1A O1A 119.0(6) . . ?
O6C C11C C12C 114.3(5) . . ?
O2C C2C C1C 109.4(6) . . ?
O1C C1C C2C 109.9(5) . . ?
O2B N1B O3B 121.2(7) . . ?
O2B N1B O1B 121.0(6) . . ?
O3B N1B O1B 117.8(6) . . ?
O1C C12C C11C 109.3(5) . . ?
C12C O1C C1C 111.4(5) . . ?
O5C C8C C7C 109.0(6) . . ?
O3C C4C C3C 109.5(5) . . ?
O4C C6C C5C 109.1(6) . . ?
O3C C5C C6C 112.9(6) . . ?
O2C C3C C4C 108.8(6) . . ?
O5C C9C C10C 110.5(6) . . ?
O4C C7C C8C 108.3(6) . . ?
O6C C10C C9C 111.1(5) . . ?
C4C O3C C5C 116.5(5) . . ?
C9C O5C C8C 112.8(5) . . ?
C2C O2C C3C 110.8(5) . . ?
C10C O6C C11C 114.8(5) . . ?
Fe1 O1 Fe1 170.2(4) . 2_656 ?
C6C O4C C7C 112.0(5) . . ?
O1 Fe1 O1X 96.41(17) . . ?
O1 Fe1 O1Y 94.77(18) . . ?
O1X Fe1 O1Y 168.48(16) . . ?
O1 Fe1 O1V 101.26(18) . . ?
O1X Fe1 O1V 85.85(17) . . ?
O1Y Fe1 O1V 89.22(17) . . ?
O1 Fe1 O1W 98.03(18) . . ?
O1X Fe1 O1W 87.38(18) . . ?
O1Y Fe1 O1W 93.85(18) . . ?
O1V Fe1 O1W 160.15(17) . . ?
O1 Fe1 O1Z 176.54(13) . . ?
O1X Fe1 O1Z 86.54(16) . . ?
O1Y Fe1 O1Z 82.39(16) . . ?
O1V Fe1 O1Z 80.74(17) . . ?
O1W Fe1 O1Z 80.24(16) . . ?

loop_
_geom_bond_atom_site_label_1
_geom_bond_atom_site_label_2
_geom_bond_distance
_geom_bond_site_symmetry_2
_geom_bond_publ_flag
O3A N1A 1.211(7) . ?
O2A N1A 1.213(6) . ?
O1A N1A 1.240(7) . ?
O2B N1B 1.210(7) . ?
C11C O6C 1.423(7) . ?
C11C C12C 1.508(9) . ?
C2C O2C 1.416(7) . ?
C2C C1C 1.492(9) . ?
C1C O1C 1.428(7) . ?
N1B O3B 1.238(7) . ?
N1B O1B 1.254(7) . ?
C12C O1C 1.424(7) . ?
C8C O5C 1.426(8) . ?
C8C C7C 1.496(9) . ?
C4C O3C 1.412(7) . ?
C4C C3C 1.486(9) . ?
C6C O4C 1.420(7) . ?
C6C C5C 1.466(9) . ?
C5C O3C 1.428(7) . ?
C3C O2C 1.419(7) . ?
C9C O5C 1.413(7) . ?
C9C C10C 1.473(9) . ?
C7C O4C 1.435(7) . ?
C10C O6C 1.414(7) . ?
O1W Fe1 2.057(4) . ?
O1Y Fe1 2.051(4) . ?
O1X Fe1 2.040(4) . ?
O1 Fe1 1.7809(11) . ?
O1 Fe1 1.7808(11) 2_656 ?
O1V Fe1 2.055(4) . ?
O1Z Fe1 2.114(4) . ?

loop_
_geom_hbond_atom_site_label_D
_geom_hbond_atom_site_label_H
_geom_hbond_atom_site_label_A
_geom_hbond_distance_DH
_geom_hbond_distance_HA
_geom_hbond_distance_DA
_geom_hbond_angle_DHA
_geom_hbond_site_symmetry_A
O1Z H1ZB O1C 0.996(10) 1.749(15) 2.737(6) 171(5) .
O1Z H1ZA O1B 0.998(10) 1.702(17) 2.689(6) 169(6) 5_656
O1X H1XB O6C 0.995(10) 1.720(13) 2.712(6) 174(7) .
O1Y H1YA O1B 0.999(10) 1.682(16) 2.676(6) 172(6) .
O1Y H1YB O4C 0.998(10) 1.777(16) 2.764(6) 170(5) 2_656
O1V H1VA O5C 0.998(10) 1.871(13) 2.860(6) 170(5) .
O1W H1WA O1A 1.000(10) 1.75(4) 2.628(7) 145(6) 2_646
O1X H1XA O1A 0.994(10) 1.618(15) 2.598(7) 167(5) 1_545
O1V H1VB O3C 0.995(10) 1.85(3) 2.767(6) 152(6) .
